data_2242143
loop_
_publ_author_name
'Cati, Dilovan S.'
'Stoeckli-Evans, Helen'

_publ_section_title
;
 The crystal structures of three pyrazine-2,5-dicarboxamides:
 three-dimensional supramolecular structures
;
_journal_issue 5
_journal_name_full 'Acta Crystallographica Section E'
_journal_page_first 729
_journal_page_last 734
_journal_paper_doi 10.1107/S2056989017005898
_journal_volume 73
_journal_year 2017
_chemical_formula_iupac 'C18 H16 N6 O2'
_chemical_formula_moiety 'C18 H16 N6 O2'
_chemical_formula_sum 'C18 H16 N6 O2'
_chemical_formula_weight 348.37
_chemical_name_systematic
;
<i>N</i>^2^,<i>N</i>^5^-Bis(pyridin-2-ylmethyl)pyrazine-2,5-dicarboxamide
;
_space_group_crystal_system monoclinic
_space_group_IT_number 14
_space_group_name_Hall '-P 2ybc'
_space_group_name_H-M_alt 'P 1 21/c 1'
_symmetry_space_group_name_Hall '-P 2ybc'
_symmetry_space_group_name_H-M 'P 1 21/c 1'
_atom_sites_solution_hydrogens mixed
_atom_sites_solution_primary direct
_atom_sites_solution_secondary difmap
_audit_creation_method SHELXL-2016/6
_cell_angle_alpha 90
_cell_angle_beta 100.781(12)
_cell_angle_gamma 90
_cell_formula_units_Z 2
_cell_length_a 8.0769(9)
_cell_length_b 5.6076(7)
_cell_length_c 18.3724(18)
_cell_measurement_reflns_used 3344
_cell_measurement_temperature 153(2)
_cell_measurement_theta_max 25.91
_cell_measurement_theta_min 2.26
_cell_volume 817.44(16)
_computing_cell_refinement
;
CELL in <i>IPDS-I </i>(Stoe & Cie, 2004)
;
_computing_data_collection
;
EXPOSE in <i>IPDS-I </i>(Stoe & Cie, 2004)
;
_computing_data_reduction
;
INTEGRATE in <i>IPDS-I </i>(Stoe & Cie, 2004)
;
_computing_molecular_graphics
;
Mercury (Macrae <i>et al.</i>,  2008)
;
_computing_publication_material
;
SHELXL2014 (Sheldrick, 2015), PLATON (Spek, 2009) and
publCIF (Westrip, 2010)
;
_computing_structure_refinement
;
SHELXL2014 (Sheldrick, 2015)
;
_computing_structure_solution
;
SHELXS97 (Sheldrick, 2008)
;
_diffrn_ambient_temperature 153(2)
_diffrn_measured_fraction_theta_full 1.000
_diffrn_measured_fraction_theta_max 0.994
_diffrn_measurement_device '1 circle goniometer'
_diffrn_measurement_device_type 'Stoe IPDS 1'
_diffrn_measurement_method '\f rotation'
_diffrn_radiation_monochromator 'plane graphite'
_diffrn_radiation_source 'fine-focus sealed tube'
_diffrn_radiation_type MoK\a
_diffrn_radiation_wavelength 0.71073
_diffrn_reflns_av_R_equivalents 0.0370
_diffrn_reflns_limit_h_max 9
_diffrn_reflns_limit_h_min -9
_diffrn_reflns_limit_k_max 6
_diffrn_reflns_limit_k_min -6
_diffrn_reflns_limit_l_max 22
_diffrn_reflns_limit_l_min -22
_diffrn_reflns_number 5998
_diffrn_reflns_theta_full 25.242
_diffrn_reflns_theta_max 25.911
_diffrn_reflns_theta_min 2.257
_exptl_absorpt_coefficient_mu 0.098
_exptl_absorpt_correction_T_max 1.000
_exptl_absorpt_correction_T_min 0.987
_exptl_absorpt_correction_type multi-scan
_exptl_absorpt_process_details
;
(MULABS; Spek, 2009)
;
_exptl_crystal_colour colourless
_exptl_crystal_density_diffrn 1.415
_exptl_crystal_description plate
_exptl_crystal_F_000 364
_exptl_crystal_size_max 0.45
_exptl_crystal_size_mid 0.25
_exptl_crystal_size_min 0.15
_refine_diff_density_max 0.157
_refine_diff_density_min -0.147
_refine_ls_extinction_coef 0.029(3)
_refine_ls_extinction_expression Fc^*^=kFc[1+0.001xFc^2^\l^3^/sin(2\q)]^-1/4^
_refine_ls_extinction_method
;
SHELXL2016 (Sheldrick, 2015)
;
_refine_ls_goodness_of_fit_ref 0.866
_refine_ls_hydrogen_treatment mixed
_refine_ls_matrix_type full
_refine_ls_number_parameters 123
_refine_ls_number_reflns 1574
_refine_ls_number_restraints 0
_refine_ls_restrained_S_all 0.866
_refine_ls_R_factor_all 0.0583
_refine_ls_R_factor_gt 0.0316
_refine_ls_shift/su_max 0.000
_refine_ls_shift/su_mean 0.000
_refine_ls_structure_factor_coef Fsqd
_refine_ls_weighting_details 'w=1/[\s^2^(Fo^2^)+(0.0456P)^2^] where P=(Fo^2^+2Fc^2^)/3'
_refine_ls_weighting_scheme calc
_refine_ls_wR_factor_gt 0.0702
_refine_ls_wR_factor_ref 0.0756
_reflns_number_gt 1024
_reflns_number_total 1574
_reflns_threshold_expression 'I > 2\s(I)'
_cod_data_source_file hb7672sup1.cif
_cod_data_source_block I
_cod_database_code 2242143
_shelx_space_group_comment
;
The symmetry employed for this shelxl refinement is uniquely defined
by the following loop, which should always be used as a source of
symmetry information in preference to the above space-group names.
They are only intended as comments.
;

loop_
_space_group_symop_operation_xyz
'x, y, z'
'-x, y+1/2, -z+1/2'
'-x, -y, -z'
'x, -y-1/2, z-1/2'

loop_
_atom_site_type_symbol
_atom_site_label
_atom_site_fract_x
_atom_site_fract_y
_atom_site_fract_z
_atom_site_U_iso_or_equiv
_atom_site_adp_type
_atom_site_calc_flag
_atom_site_occupancy
N N1 0.05799(15) 0.0574(2) 0.93513(7) 0.0261(3) Uani d 1
N N2 -0.05730(16) 0.4484(2) 0.85602(7) 0.0274(3) Uani d 1
H H2N 0.031(2) 0.366(3) 0.8485(10) 0.045(5) Uiso d 1
N N3 -0.26574(14) 0.7526(2) 0.68676(7) 0.0274(3) Uani d 1
O O1 -0.24558(13) 0.51737(18) 0.93146(6) 0.0336(3) Uani d 1
C C1 -0.06037(17) 0.1872(2) 0.95909(8) 0.0232(3) Uani d 1
C C2 0.11771(18) -0.1299(3) 0.97651(8) 0.0262(4) Uani d 1
H H2A 0.201781 -0.226769 0.961478 0.031 Uiso calc 1
C C3 -0.13034(17) 0.4004(3) 0.91401(8) 0.0253(4) Uani d 1
C C4 -0.10976(18) 0.6452(3) 0.80607(8) 0.0283(4) Uani d 1
H H4A -0.009417 0.709655 0.789038 0.034 Uiso calc 1
H H4B -0.155051 0.773295 0.833863 0.034 Uiso calc 1
C C5 -0.24122(16) 0.5825(3) 0.73894(8) 0.0223(3) Uani d 1
C C6 -0.33024(18) 0.3704(3) 0.73168(9) 0.0278(4) Uani d 1
H H6 -0.308875 0.252378 0.769361 0.033 Uiso calc 1
C C7 -0.45098(18) 0.3331(3) 0.66858(9) 0.0317(4) Uani d 1
H H7 -0.513660 0.188834 0.662344 0.038 Uiso calc 1
C C8 -0.47904(19) 0.5068(3) 0.61521(9) 0.0323(4) Uani d 1
H H8 -0.561978 0.485946 0.571644 0.039 Uiso calc 1
C C9 -0.38401(19) 0.7125(3) 0.62623(9) 0.0332(4) Uani d 1
H H9 -0.403298 0.832226 0.589013 0.040 Uiso calc 1

loop_
_atom_site_aniso_label
_atom_site_aniso_U_11
_atom_site_aniso_U_22
_atom_site_aniso_U_33
_atom_site_aniso_U_12
_atom_site_aniso_U_13
_atom_site_aniso_U_23
N1 0.0263(6) 0.0271(7) 0.0233(7) 0.0005(5) 0.0001(5) 0.0007(6)
N2 0.0282(7) 0.0282(7) 0.0240(7) 0.0038(6) 0.0001(6) 0.0040(6)
N3 0.0286(7) 0.0269(7) 0.0256(7) 0.0020(6) 0.0024(6) 0.0033(6)
O1 0.0294(6) 0.0338(6) 0.0371(7) 0.0068(5) 0.0051(5) 0.0049(5)
C1 0.0216(7) 0.0249(8) 0.0210(8) -0.0027(6) -0.0018(6) -0.0015(6)
C2 0.0244(7) 0.0269(8) 0.0257(8) 0.0023(6) 0.0006(6) -0.0024(7)
C3 0.0229(7) 0.0262(8) 0.0240(8) -0.0019(6) -0.0026(6) -0.0006(7)
C4 0.0298(8) 0.0260(8) 0.0265(9) -0.0019(6) -0.0012(7) 0.0036(7)
C5 0.0207(7) 0.0243(8) 0.0222(8) 0.0032(6) 0.0046(6) 0.0001(6)
C6 0.0283(8) 0.0270(8) 0.0278(9) -0.0013(6) 0.0048(6) 0.0022(7)
C7 0.0247(8) 0.0341(9) 0.0365(10) -0.0053(7) 0.0058(7) -0.0071(8)
C8 0.0245(8) 0.0433(10) 0.0267(9) 0.0011(7) -0.0014(6) -0.0057(8)
C9 0.0332(9) 0.0380(9) 0.0258(9) 0.0062(7) -0.0014(7) 0.0049(7)

loop_
_atom_type_symbol
_atom_type_description
_atom_type_scat_dispersion_real
_atom_type_scat_dispersion_imag
_atom_type_scat_source
C C 0.0033 0.0016 'International Tables Vol C Tables 4.2.6.8 and 6.1.1.4'
H H 0.0000 0.0000 'International Tables Vol C Tables 4.2.6.8 and 6.1.1.4'
N N 0.0061 0.0033 'International Tables Vol C Tables 4.2.6.8 and 6.1.1.4'
O O 0.0106 0.0060 'International Tables Vol C Tables 4.2.6.8 and 6.1.1.4'

loop_
_geom_angle_atom_site_label_1
_geom_angle_atom_site_label_2
_geom_angle_atom_site_label_3
_geom_angle_site_symmetry_1
_geom_angle_site_symmetry_3
_geom_angle
C2 N1 C1 . . 116.42(13)
C3 N2 C4 . . 122.52(13)
C3 N2 H2N . . 120.6(12)
C4 N2 H2N . . 116.8(12)
C5 N3 C9 . . 117.41(13)
N1 C1 C2 . 3_557 121.83(13)
N1 C1 C3 . . 117.97(13)
C2 C1 C3 3_557 . 120.21(13)
N1 C2 C1 . 3_557 121.75(13)
N1 C2 H2A . . 119.1
C1 C2 H2A 3_557 . 119.1
O1 C3 N2 . . 124.66(14)
O1 C3 C1 . . 120.38(14)
N2 C3 C1 . . 114.96(13)
N2 C4 C5 . . 114.69(12)
N2 C4 H4A . . 108.6
C5 C4 H4A . . 108.6
N2 C4 H4B . . 108.6
C5 C4 H4B . . 108.6
H4A C4 H4B . . 107.6
N3 C5 C6 . . 122.56(13)
N3 C5 C4 . . 113.93(12)
C6 C5 C4 . . 123.51(13)
C5 C6 C7 . . 118.86(14)
C5 C6 H6 . . 120.6
C7 C6 H6 . . 120.6
C8 C7 C6 . . 119.23(14)
C8 C7 H7 . . 120.4
C6 C7 H7 . . 120.4
C7 C8 C9 . . 118.44(14)
C7 C8 H8 . . 120.8
C9 C8 H8 . . 120.8
N3 C9 C8 . . 123.49(15)
N3 C9 H9 . . 118.3
C8 C9 H9 . . 118.3

loop_
_geom_bond_atom_site_label_1
_geom_bond_atom_site_label_2
_geom_bond_site_symmetry_2
_geom_bond_distance
N1 C2 . 1.3330(19)
N1 C1 . 1.3397(18)
N2 C3 . 1.338(2)
N2 C4 . 1.4475(19)
N2 H2N . 0.879(19)
N3 C5 . 1.3405(18)
N3 C9 . 1.3424(19)
O1 C3 . 1.2290(17)
C1 C2 3_557 1.387(2)
C1 C3 . 1.503(2)
C2 H2A . 0.9500
C4 C5 . 1.5107(19)
C4 H4A . 0.9900
C4 H4B . 0.9900
C5 C6 . 1.383(2)
C6 C7 . 1.384(2)
C6 H6 . 0.9500
C7 C8 . 1.370(2)
C7 H7 . 0.9500
C8 C9 . 1.380(2)
C8 H8 . 0.9500
C9 H9 . 0.9500

loop_
_geom_hbond_atom_site_label_D
_geom_hbond_atom_site_label_H
_geom_hbond_atom_site_label_A
_geom_hbond_site_symmetry_A
_geom_hbond_distance_DH
_geom_hbond_distance_HA
_geom_hbond_distance_DA
_geom_hbond_angle_DHA
N2 H2N N3 2_546 0.88(2) 2.209(17) 3.0657(18) 164(2)
C7 H7 O1 2_446 0.95 2.53 3.292(2) 137

loop_
_geom_torsion_atom_site_label_1
_geom_torsion_atom_site_label_2
_geom_torsion_atom_site_label_3
_geom_torsion_atom_site_label_4
_geom_torsion_site_symmetry_1
_geom_torsion_site_symmetry_4
_geom_torsion
C2 N1 C1 C2 . 3_557 0.0(2)
C2 N1 C1 C3 . . 179.79(12)
C1 N1 C2 C1 . 3_557 0.0(2)
C4 N2 C3 O1 . . -1.0(2)
C4 N2 C3 C1 . . 179.29(12)
N1 C1 C3 O1 . . 175.99(13)
C2 C1 C3 O1 3_557 . -4.2(2)
N1 C1 C3 N2 . . -4.33(18)
C2 C1 C3 N2 3_557 . 175.43(12)
C3 N2 C4 C5 . . -92.36(17)
C9 N3 C5 C6 . . 1.1(2)
C9 N3 C5 C4 . . -178.26(13)
N2 C4 C5 N3 . . -168.30(13)
N2 C4 C5 C6 . . 12.3(2)
N3 C5 C6 C7 . . -0.9(2)
C4 C5 C6 C7 . . 178.46(14)
C5 C6 C7 C8 . . 0.0(2)
C6 C7 C8 C9 . . 0.6(2)
C5 N3 C9 C8 . . -0.5(2)
C7 C8 C9 N3 . . -0.3(2)

_cod_database_fobs_code 2242143
